data_7112821
loop_
_publ_author_name
'Nun, Pierrick'
'Gaillard, Sylvain'
'Slawin, Alexandra M. Z.'
'Nolan, Steven P.'

_publ_section_title
;
 Ligand influence in the selective gold-mediated synthesis of allenes.
;
_journal_issue 48
_journal_name_full 'Chemical communications (Cambridge, England)'
_journal_page_first 9113
_journal_page_last 9115
_journal_paper_doi 10.1039/c0cc03071f
_journal_volume 46
_journal_year 2010
_chemical_formula_moiety 'C33 H52 Au B F4 N3'
_chemical_formula_sum 'C33 H52 Au B F4 N3'
_chemical_formula_weight 774.55
_chemical_name_systematic
;
?
;
_space_group_IT_number 62
_symmetry_cell_setting orthorhombic
_symmetry_space_group_name_Hall '-P 2ac 2n'
_symmetry_space_group_name_H-M 'P n m a'
_atom_sites_solution_hydrogens geom
_atom_sites_solution_primary direct
_atom_sites_solution_secondary difmap
_audit_creation_method SHELXL-97
_cell_angle_alpha 90.00
_cell_angle_beta 90.00
_cell_angle_gamma 90.00
_cell_formula_units_Z 4
_cell_length_a 19.742(4)
_cell_length_b 16.997(3)
_cell_length_c 10.3318(19)
_cell_measurement_reflns_used 11931
_cell_measurement_temperature 93(2)
_cell_measurement_theta_max 28.7
_cell_measurement_theta_min 2.0
_cell_volume 3466.9(11)
_computing_cell_refinement 'CrystalClear (Rigaku Corp., 2004)'
_computing_data_collection 'CrystalClear (Rigaku Corp., 2004)'
_computing_data_reduction 'CrystalClear (Rigaku Corp., 2004)'
_computing_molecular_graphics 'Bruker SHELXTL'
_computing_publication_material 'Bruker SHELXTL'
_computing_structure_refinement 'SHELXL-97 (Sheldrick, 1997)'
_computing_structure_solution 'SHELXS-97 (Sheldrick, 1990)'
_diffrn_ambient_temperature 93(2)
_diffrn_measured_fraction_theta_full 0.998
_diffrn_measured_fraction_theta_max 0.998
_diffrn_measurement_device_type CCD
_diffrn_measurement_method '\w and \f scans'
_diffrn_radiation_monochromator confocal
_diffrn_radiation_source 'rotating anode'
_diffrn_radiation_type MoK\a
_diffrn_radiation_wavelength 0.71073
_diffrn_reflns_av_R_equivalents 0.0643
_diffrn_reflns_av_sigmaI/netI 0.0411
_diffrn_reflns_limit_h_max 23
_diffrn_reflns_limit_h_min -23
_diffrn_reflns_limit_k_max 20
_diffrn_reflns_limit_k_min -18
_diffrn_reflns_limit_l_max 9
_diffrn_reflns_limit_l_min -12
_diffrn_reflns_number 20777
_diffrn_reflns_theta_full 25.00
_diffrn_reflns_theta_max 25.36
_diffrn_reflns_theta_min 2.06
_exptl_absorpt_coefficient_mu 4.290
_exptl_absorpt_correction_T_max 1.000
_exptl_absorpt_correction_T_min 0.519
_exptl_absorpt_correction_type multi-scan
_exptl_absorpt_process_details 'Jacobson, R. (1998) Private communication'
_exptl_crystal_colour Colorless
_exptl_crystal_density_diffrn 1.484
_exptl_crystal_density_method 'not measured'
_exptl_crystal_description Prism
_exptl_crystal_F_000 1564
_exptl_crystal_size_max 0.30
_exptl_crystal_size_mid 0.20
_exptl_crystal_size_min 0.20
_refine_diff_density_max 1.649
_refine_diff_density_min -2.153
_refine_diff_density_rms 0.184
_refine_ls_extinction_method none
_refine_ls_goodness_of_fit_ref 1.258
_refine_ls_hydrogen_treatment constr
_refine_ls_matrix_type full
_refine_ls_number_parameters 214
_refine_ls_number_reflns 3290
_refine_ls_number_restraints 6
_refine_ls_restrained_S_all 1.258
_refine_ls_R_factor_all 0.0474
_refine_ls_R_factor_gt 0.0427
_refine_ls_shift/su_max 0.063
_refine_ls_shift/su_mean 0.002
_refine_ls_structure_factor_coef Fsqd
_refine_ls_weighting_details 'calc w=1/[\s^2^(Fo^2^)+(0.0219P)^2^+36.3720P] where P=(Fo^2^+2Fc^2^)/3'
_refine_ls_weighting_scheme calc
_refine_ls_wR_factor_gt 0.1092
_refine_ls_wR_factor_ref 0.1111
_reflns_number_gt 3074
_reflns_number_total 3290
_reflns_threshold_expression >2sigma(I)
_cod_data_source_file c0cc03071f.txt
_cod_data_source_block 6
_cod_depositor_comments
;
The following automatic conversions were performed:

'_symmetry_cell_setting' value 'Orthorhombic' changed to
'orthorhombic' according to
/usr/data/users/saulius/automatic-downloads/retrospective/RSC/lib/dictionaries/cif_core.dic
dictionary named 'cif_core.dic' version 2.4.2 from 2011-04-26.

Automatic conversion script
Id: cif_fix_values 2281 2013-09-26 08:29:07Z andrius 
;
_cod_original_sg_symbol_H-M Pnma
_cod_database_code 7112821

loop_
_symmetry_equiv_pos_as_xyz
'x, y, z'
'-x+1/2, -y, z+1/2'
'-x, y+1/2, -z'
'x+1/2, -y+1/2, -z+1/2'
'-x, -y, -z'
'x-1/2, y, -z-1/2'
'x, -y-1/2, z'
'-x-1/2, y-1/2, z-1/2'

loop_
_atom_site_label
_atom_site_type_symbol
_atom_site_fract_x
_atom_site_fract_y
_atom_site_fract_z
_atom_site_U_iso_or_equiv
_atom_site_adp_type
_atom_site_occupancy
_atom_site_symmetry_multiplicity
_atom_site_calc_flag
_atom_site_refinement_flags
Au1 Au 0.648726(12) 0.2500 0.68771(2) 0.01451(7) Uani 1 2 d S
C1 C 0.6023(3) 0.2500 0.8584(6) 0.0181(16) Uani 1 2 d S
N2 N 0.58315(19) 0.1869(2) 0.9280(4) 0.0186(9) Uani 1 1 d .
C3 C 0.5504(2) 0.2106(3) 1.0411(4) 0.0219(11) Uani 1 1 d .
H3A H 0.5318 0.1773 1.1057 0.026 Uiso 1 1 calc R
C4 C 0.5962(2) 0.1062(3) 0.8880(4) 0.0163(11) Uani 1 1 d .
C5 C 0.6603(2) 0.0753(3) 0.9113(5) 0.0199(12) Uani 1 1 d .
C6 C 0.6715(3) -0.0011(3) 0.8703(5) 0.0266(13) Uani 1 1 d .
H6A H 0.7146 -0.0245 0.8841 0.032 Uiso 1 1 calc R
C7 C 0.6208(3) -0.0445(3) 0.8091(6) 0.0356(15) Uani 1 1 d .
H7A H 0.6294 -0.0972 0.7830 0.043 Uiso 1 1 calc R
C8 C 0.5586(3) -0.0115(3) 0.7864(6) 0.0320(14) Uani 1 1 d .
H8A H 0.5250 -0.0412 0.7426 0.038 Uiso 1 1 calc R
C9 C 0.5438(3) 0.0651(3) 0.8266(5) 0.0251(12) Uani 1 1 d .
C10 C 0.7152(2) 0.1225(3) 0.9817(5) 0.0234(12) Uani 1 1 d .
H10A H 0.6979 0.1772 0.9946 0.028 Uiso 1 1 calc R
C11 C 0.7286(4) 0.0866(5) 1.1150(6) 0.068(2) Uani 1 1 d .
H11A H 0.7634 0.1174 1.1597 0.102 Uiso 1 1 calc R
H11B H 0.7443 0.0323 1.1047 0.102 Uiso 1 1 calc R
H11C H 0.6868 0.0871 1.1659 0.102 Uiso 1 1 calc R
C12 C 0.7800(3) 0.1271(4) 0.9041(6) 0.0462(18) Uani 1 1 d .
H12A H 0.7706 0.1507 0.8195 0.069 Uiso 1 1 calc R
H12B H 0.7984 0.0740 0.8920 0.069 Uiso 1 1 calc R
H12C H 0.8131 0.1595 0.9506 0.069 Uiso 1 1 calc R
C13 C 0.4755(3) 0.1029(4) 0.7973(6) 0.0363(15) Uani 1 1 d .
H13A H 0.4708 0.1506 0.8532 0.044 Uiso 1 1 calc R
C14 C 0.4171(3) 0.0471(4) 0.8286(6) 0.0358(15) Uani 1 1 d .
H14A H 0.4193 0.0321 0.9201 0.054 Uiso 1 1 calc R
H14B H 0.4207 -0.0001 0.7745 0.054 Uiso 1 1 calc R
H14C H 0.3740 0.0736 0.8113 0.054 Uiso 1 1 calc R
C15 C 0.4709(3) 0.1286(6) 0.6578(8) 0.095(3) Uani 1 1 d U
H15A H 0.5081 0.1650 0.6384 0.142 Uiso 1 1 calc R
H15B H 0.4275 0.1552 0.6432 0.142 Uiso 1 1 calc R
H15C H 0.4741 0.0825 0.6013 0.142 Uiso 1 1 calc R
N21 N 0.6914(3) 0.2500 0.5012(6) 0.0237(15) Uani 1 2 d S
C22 C 0.6413(6) 0.2849(8) 0.4088(10) 0.045(4) Uani 0.50 1 d P
C23 C 0.6348(3) 0.3802(4) 0.4522(7) 0.0492(19) Uani 1 1 d .
C24 C 0.7011(5) 0.3375(6) 0.4565(11) 0.030(3) Uani 0.50 1 d P
C25 C 0.7585(5) 0.2892(7) 0.4937(10) 0.027(3) Uani 0.50 1 d P
C26 C 0.8152(4) 0.2500 0.5715(9) 0.036(2) Uani 1 2 d S
B1 B 0.5611(4) 0.7500 0.6801(8) 0.0210(19) Uani 1 2 d S
F1 F 0.52014(17) 0.68343(18) 0.6768(3) 0.0379(9) Uani 1 1 d .
F2 F 0.6048(3) 0.7500 0.5778(5) 0.0507(15) Uani 1 2 d S
F3 F 0.5969(3) 0.7500 0.7968(5) 0.0470(14) Uani 1 2 d S

loop_
_atom_site_aniso_label
_atom_site_aniso_U_11
_atom_site_aniso_U_22
_atom_site_aniso_U_33
_atom_site_aniso_U_23
_atom_site_aniso_U_13
_atom_site_aniso_U_12
Au1 0.01379(12) 0.01460(12) 0.01513(13) 0.000 0.00210(10) 0.000
C1 0.022(3) 0.018(3) 0.015(3) 0.000 -0.005(3) 0.000
N2 0.0150(17) 0.026(2) 0.0153(19) -0.0035(18) 0.0023(16) -0.0036(17)
C3 0.021(2) 0.032(2) 0.012(2) -0.001(2) 0.0057(19) -0.006(2)
C4 0.017(2) 0.015(2) 0.017(2) 0.0061(19) 0.0017(19) 0.0026(19)
C5 0.018(2) 0.027(3) 0.015(2) -0.002(2) 0.0041(19) -0.005(2)
C6 0.024(2) 0.027(3) 0.029(3) -0.001(2) 0.000(2) -0.001(2)
C7 0.048(3) 0.025(3) 0.034(3) -0.005(3) -0.004(3) -0.004(3)
C8 0.029(3) 0.025(3) 0.042(3) 0.004(3) -0.015(2) -0.011(2)
C9 0.022(2) 0.028(3) 0.025(3) 0.012(2) -0.003(2) -0.008(2)
C10 0.021(2) 0.024(3) 0.025(3) -0.004(2) -0.001(2) -0.003(2)
C11 0.073(4) 0.103(6) 0.028(3) 0.003(4) -0.013(3) -0.051(4)
C12 0.022(3) 0.069(4) 0.047(4) -0.013(3) 0.006(3) -0.015(3)
C13 0.023(2) 0.038(3) 0.048(3) 0.000(3) -0.017(3) -0.012(2)
C14 0.039(3) 0.037(3) 0.032(3) 0.005(3) 0.002(3) -0.008(3)
C15 0.017(3) 0.162(7) 0.105(5) 0.106(5) -0.019(3) -0.032(4)
N21 0.031(3) 0.024(3) 0.017(3) 0.000 0.005(3) 0.000
C22 0.039(6) 0.085(10) 0.011(5) -0.007(5) -0.003(5) 0.005(6)
C23 0.049(4) 0.043(4) 0.055(4) 0.021(3) 0.008(3) 0.012(3)
C24 0.023(5) 0.026(5) 0.042(6) 0.021(5) 0.002(5) -0.004(4)
C25 0.013(4) 0.037(5) 0.031(6) 0.005(5) 0.006(4) -0.009(4)
C26 0.017(3) 0.055(5) 0.037(5) 0.000 0.000(4) 0.000
B1 0.015(3) 0.025(4) 0.023(4) 0.000 -0.001(3) 0.000
F1 0.0463(18) 0.0250(15) 0.0424(19) 0.0056(15) -0.0029(16) -0.0112(15)
F2 0.047(3) 0.054(3) 0.051(3) 0.000 0.029(3) 0.000
F3 0.049(3) 0.047(3) 0.044(3) 0.000 -0.024(2) 0.000

loop_
_atom_type_symbol
_atom_type_description
_atom_type_scat_dispersion_real
_atom_type_scat_dispersion_imag
_atom_type_scat_source
C C 0.0033 0.0016 'International Tables Vol C Tables 4.2.6.8 and 6.1.1.4'
H H 0.0000 0.0000 'International Tables Vol C Tables 4.2.6.8 and 6.1.1.4'
B B 0.0013 0.0007 'International Tables Vol C Tables 4.2.6.8 and 6.1.1.4'
N N 0.0061 0.0033 'International Tables Vol C Tables 4.2.6.8 and 6.1.1.4'
F F 0.0171 0.0103 'International Tables Vol C Tables 4.2.6.8 and 6.1.1.4'
Au Au -2.0133 8.8022 'International Tables Vol C Tables 4.2.6.8 and 6.1.1.4'

loop_
_geom_angle_atom_site_label_1
_geom_angle_atom_site_label_2
_geom_angle_atom_site_label_3
_geom_angle
_geom_angle_site_symmetry_1
_geom_angle_site_symmetry_3
C1 Au1 N21 176.2(3) . .
N2 C1 N2 105.7(6) . 7_565
N2 C1 Au1 127.1(3) . .
N2 C1 Au1 127.1(3) 7_565 .
C1 N2 C3 110.3(4) . .
C1 N2 C4 123.4(4) . .
C3 N2 C4 126.3(4) . .
C3 C3 N2 106.8(3) 7_565 .
C3 C3 H3A 126.6 7_565 .
N2 C3 H3A 126.6 . .
C5 C4 C9 124.2(5) . .
C5 C4 N2 118.0(4) . .
C9 C4 N2 117.9(4) . .
C6 C5 C4 116.6(5) . .
C6 C5 C10 121.6(4) . .
C4 C5 C10 121.8(4) . .
C5 C6 C7 121.4(5) . .
C5 C6 H6A 119.3 . .
C7 C6 H6A 119.3 . .
C8 C7 C6 120.2(5) . .
C8 C7 H7A 119.9 . .
C6 C7 H7A 119.9 . .
C7 C8 C9 121.3(5) . .
C7 C8 H8A 119.4 . .
C9 C8 H8A 119.4 . .
C8 C9 C4 116.4(5) . .
C8 C9 C13 121.3(5) . .
C4 C9 C13 122.2(5) . .
C12 C10 C11 110.5(5) . .
C12 C10 C5 111.9(4) . .
C11 C10 C5 110.0(5) . .
C12 C10 H10A 108.1 . .
C11 C10 H10A 108.1 . .
C5 C10 H10A 108.1 . .
C10 C11 H11A 109.5 . .
C10 C11 H11B 109.5 . .
H11A C11 H11B 109.5 . .
C10 C11 H11C 109.5 . .
H11A C11 H11C 109.5 . .
H11B C11 H11C 109.5 . .
C10 C12 H12A 109.5 . .
C10 C12 H12B 109.5 . .
H12A C12 H12B 109.5 . .
C10 C12 H12C 109.5 . .
H12A C12 H12C 109.5 . .
H12B C12 H12C 109.5 . .
C15 C13 C9 111.4(5) . .
C15 C13 C14 109.7(5) . .
C9 C13 C14 111.3(5) . .
C15 C13 H13A 108.1 . .
C9 C13 H13A 108.1 . .
C14 C13 H13A 108.1 . .
C13 C14 H14A 109.5 . .
C13 C14 H14B 109.5 . .
H14A C14 H14B 109.5 . .
C13 C14 H14C 109.5 . .
H14A C14 H14C 109.5 . .
H14B C14 H14C 109.5 . .
C13 C15 H15A 109.5 . .
C13 C15 H15B 109.5 . .
H15A C15 H15B 109.5 . .
C13 C15 H15C 109.5 . .
H15A C15 H15C 109.5 . .
H15B C15 H15C 109.5 . .
C25 N21 C25 53.3(9) . 7_565
C25 N21 C22 137.2(7) . 7_565
C25 N21 C22 112.2(7) 7_565 7_565
C25 N21 C22 112.2(7) . .
C25 N21 C22 137.2(7) 7_565 .
C22 N21 C22 46.7(11) 7_565 .
C25 N21 C24 56.7(6) . .
C25 N21 C24 107.6(7) 7_565 .
C22 N21 C24 105.6(7) 7_565 .
C22 N21 C24 61.1(7) . .
C25 N21 C24 107.6(7) . 7_565
C25 N21 C24 56.7(6) 7_565 7_565
C22 N21 C24 61.1(7) 7_565 7_565
C22 N21 C24 105.6(7) . 7_565
C24 N21 C24 142.9(9) . 7_565
C25 N21 Au1 113.9(5) . .
C25 N21 Au1 113.9(5) 7_565 .
C22 N21 Au1 108.6(5) 7_565 .
C22 N21 Au1 108.6(5) . .
C24 N21 Au1 108.6(5) . .
C24 N21 Au1 108.6(5) 7_565 .
C22 C22 N21 66.6(5) 7_565 .
C22 C22 C24 124.9(6) 7_565 .
N21 C22 C24 61.7(6) . .
C22 C22 C23 163.9(4) 7_565 .
N21 C22 C23 105.2(7) . .
C24 C22 C23 54.8(6) . .
C24 C23 C22 58.4(6) . .
C25 C24 C23 164.7(10) . .
C25 C24 C22 110.5(9) . .
C23 C24 C22 66.9(7) . .
C25 C24 N21 58.7(6) . .
C23 C24 N21 111.2(7) . .
C22 C24 N21 57.2(6) . .
C25 C25 C24 124.4(6) 7_565 .
C25 C25 N21 63.3(4) 7_565 .
C24 C25 N21 64.6(6) . .
C25 C25 C26 64.2(4) 7_565 .
C24 C25 C26 163.0(10) . .
N21 C25 C26 115.5(7) . .
C25 C26 C25 51.6(9) . 7_565
F2 B1 F1 110.4(4) . .
F2 B1 F1 110.4(4) . 7_575
F1 B1 F1 108.8(6) . 7_575
F2 B1 F3 110.5(6) . .
F1 B1 F3 108.4(4) . .
F1 B1 F3 108.4(4) 7_575 .

loop_
_geom_bond_atom_site_label_1
_geom_bond_atom_site_label_2
_geom_bond_distance
_geom_bond_site_symmetry_2
Au1 C1 1.987(7) .
Au1 N21 2.104(6) .
C1 N2 1.345(6) .
C1 N2 1.345(6) 7_565
N2 C3 1.394(6) .
N2 C4 1.455(6) .
C3 C3 1.340(10) 7_565
C3 H3A 0.9500 .
C4 C5 1.391(6) .
C4 C9 1.401(7) .
C5 C6 1.383(7) .
C5 C10 1.532(7) .
C6 C7 1.395(8) .
C6 H6A 0.9500 .
C7 C8 1.370(8) .
C7 H7A 0.9500 .
C8 C9 1.398(8) .
C8 H8A 0.9500 .
C9 C13 1.523(7) .
C10 C12 1.513(7) .
C10 C11 1.529(8) .
C10 H10A 1.0000 .
C11 H11A 0.9800 .
C11 H11B 0.9800 .
C11 H11C 0.9800 .
C12 H12A 0.9800 .
C12 H12B 0.9800 .
C12 H12C 0.9800 .
C13 C15 1.509(10) .
C13 C14 1.527(8) .
C13 H13A 1.0000 .
C14 H14A 0.9800 .
C14 H14B 0.9800 .
C14 H14C 0.9800 .
C15 H15A 0.9800 .
C15 H15B 0.9800 .
C15 H15C 0.9800 .
N21 C25 1.484(11) .
N21 C25 1.484(11) 7_565
N21 C22 1.497(13) 7_565
N21 C22 1.497(13) .
N21 C24 1.569(10) .
N21 C24 1.569(10) 7_565
C22 C22 1.19(3) 7_565
C22 C24 1.559(16) .
C22 C23 1.684(15) .
C23 C24 1.496(12) .
C24 C25 1.451(14) .
C25 C25 1.33(2) 7_565
C25 C26 1.531(12) .
C26 C25 1.531(12) 7_565
B1 F2 1.365(9) .
B1 F1 1.392(5) .
B1 F1 1.392(5) 7_575
B1 F3 1.397(9) .

loop_
_geom_torsion_atom_site_label_1
_geom_torsion_atom_site_label_2
_geom_torsion_atom_site_label_3
_geom_torsion_atom_site_label_4
_geom_torsion
_geom_torsion_site_symmetry_1
_geom_torsion_site_symmetry_4
N2 C1 N2 C3 1.2(7) 7_565 .
Au1 C1 N2 C3 -178.4(4) . .
N2 C1 N2 C4 -178.3(3) 7_565 .
Au1 C1 N2 C4 2.1(8) . .
C1 N2 C3 C3 -0.7(4) . 7_565
C4 N2 C3 C3 178.7(3) . 7_565
C1 N2 C4 C5 80.7(6) . .
C3 N2 C4 C5 -98.7(5) . .
C1 N2 C4 C9 -98.3(6) . .
C3 N2 C4 C9 82.3(6) . .
C9 C4 C5 C6 -0.1(7) . .
N2 C4 C5 C6 -179.0(4) . .
C9 C4 C5 C10 -178.6(5) . .
N2 C4 C5 C10 2.5(7) . .
C4 C5 C6 C7 -0.1(8) . .
C10 C5 C6 C7 178.4(5) . .
C5 C6 C7 C8 1.0(9) . .
C6 C7 C8 C9 -1.7(9) . .
C7 C8 C9 C4 1.4(8) . .
C7 C8 C9 C13 177.8(5) . .
C5 C4 C9 C8 -0.5(7) . .
N2 C4 C9 C8 178.4(4) . .
C5 C4 C9 C13 -176.9(5) . .
N2 C4 C9 C13 2.0(7) . .
C6 C5 C10 C12 55.8(7) . .
C4 C5 C10 C12 -125.8(5) . .
C6 C5 C10 C11 -67.5(7) . .
C4 C5 C10 C11 110.9(6) . .
C8 C9 C13 C15 -76.1(7) . .
C4 C9 C13 C15 100.1(7) . .
C8 C9 C13 C14 46.6(7) . .
C4 C9 C13 C14 -137.1(5) . .
C25 N21 C22 C22 134.8(7) . 7_565
C25 N21 C22 C22 75.3(9) 7_565 7_565
C24 N21 C22 C22 160.2(5) . 7_565
C24 N21 C22 C22 17.9(5) 7_565 7_565
Au1 N21 C22 C22 -98.4(3) . 7_565
C25 N21 C22 C24 -25.4(8) . .
C25 N21 C22 C24 -84.9(11) 7_565 .
C22 N21 C22 C24 -160.2(5) 7_565 .
C24 N21 C22 C24 -142.3(10) 7_565 .
Au1 N21 C22 C24 101.4(6) . .
C25 N21 C22 C23 -59.9(9) . .
C25 N21 C22 C23 -119.4(9) 7_565 .
C22 N21 C22 C23 165.3(4) 7_565 .
C24 N21 C22 C23 -34.5(7) . .
C24 N21 C22 C23 -176.8(7) 7_565 .
Au1 N21 C22 C23 66.9(7) . .
C22 C22 C23 C24 94.7(17) 7_565 .
N21 C22 C23 C24 37.6(7) . .
C22 C23 C24 C25 -83(4) . .
C22 C23 C24 N21 -37.1(7) . .
C22 C22 C24 C25 3.5(11) 7_565 .
N21 C22 C24 C25 25.7(8) . .
C23 C22 C24 C25 163.8(11) . .
C22 C22 C24 C23 -160.3(5) 7_565 .
N21 C22 C24 C23 -138.1(7) . .
C22 C22 C24 N21 -22.3(6) 7_565 .
C23 C22 C24 N21 138.1(7) . .
C25 N21 C24 C25 -16.8(6) 7_565 .
C22 N21 C24 C25 -136.8(8) 7_565 .
C22 N21 C24 C25 -151.6(9) . .
C24 N21 C24 C25 -74.4(15) 7_565 .
Au1 N21 C24 C25 106.9(6) . .
C25 N21 C24 C23 -167.2(11) . .
C25 N21 C24 C23 176.1(8) 7_565 .
C22 N21 C24 C23 56.1(10) 7_565 .
C22 N21 C24 C23 41.3(8) . .
C24 N21 C24 C23 118.5(12) 7_565 .
Au1 N21 C24 C23 -60.3(9) . .
C25 N21 C24 C22 151.6(9) . .
C25 N21 C24 C22 134.8(8) 7_565 .
C22 N21 C24 C22 14.8(5) 7_565 .
C24 N21 C24 C22 77.2(14) 7_565 .
Au1 N21 C24 C22 -101.5(6) . .
C23 C24 C25 C25 74(4) . 7_565
C22 C24 C25 C25 -3.5(11) . 7_565
N21 C24 C25 C25 21.8(6) . 7_565
C23 C24 C25 N21 52(4) . .
C22 C24 C25 N21 -25.3(8) . .
C23 C24 C25 C26 -42(6) . .
C22 C24 C25 C26 -119(3) . .
N21 C24 C25 C26 -94(3) . .
C22 N21 C25 C25 -83.6(10) 7_565 7_565
C22 N21 C25 C25 -133.2(7) . 7_565
C24 N21 C25 C25 -159.9(6) . 7_565
C24 N21 C25 C25 -17.5(5) 7_565 7_565
Au1 N21 C25 C25 102.9(4) . 7_565
C25 N21 C25 C24 159.9(6) 7_565 .
C22 N21 C25 C24 76.3(12) 7_565 .
C22 N21 C25 C24 26.8(9) . .
C24 N21 C25 C24 142.5(11) 7_565 .
Au1 N21 C25 C24 -97.2(6) . .
C25 N21 C25 C26 -38.9(9) 7_565 .
C22 N21 C25 C26 -122.5(10) 7_565 .
C22 N21 C25 C26 -172.1(8) . .
C24 N21 C25 C26 161.2(11) . .
C24 N21 C25 C26 -56.4(10) 7_565 .
Au1 N21 C25 C26 64.0(8) . .
C24 C25 C26 C25 125(3) . 7_565
N21 C25 C26 C25 38.5(9) . 7_565
